data_7061470
loop_
_publ_author_name
'Lin, Pei-Chi'
'Lin, Yu-Ting'
'Liu, Kuan-Ting'
'Chen, Meng-Sin'
'Zhang, Yong-Yun'
'Li, Jie-Cheng'
'Leung, Man-kit'

_publ_section_title
;
 Differential detection of strong acids in weak acids: a combination of a
 benzimidazole-carbazole backbone with AIE luminophores as highly
 sensitive and selective turn-on fluorescent probes
;
_journal_issue 21
_journal_name_full 'New Journal of Chemistry'
_journal_page_first 10317
_journal_page_last 10327
_journal_paper_doi 10.1039/D2NJ01226J
_journal_volume 46
_journal_year 2022
_chemical_formula_sum 'C45 H31 N3'
_chemical_formula_weight 613.73
_space_group_crystal_system triclinic
_space_group_IT_number 2
_space_group_name_Hall '-P 1'
_space_group_name_H-M_alt 'P -1'
_atom_sites_solution_hydrogens geom
_audit_creation_method SHELXL-2017/1
_audit_update_record
;
2022-02-22 deposited with the CCDC.	2022-04-26 downloaded from the CCDC.
;
_cell_angle_alpha 97.964(2)
_cell_angle_beta 92.592(2)
_cell_angle_gamma 115.717(3)
_cell_formula_units_Z 2
_cell_length_a 9.7546(3)
_cell_length_b 10.8555(3)
_cell_length_c 17.1955(5)
_cell_measurement_reflns_used 3529
_cell_measurement_temperature 100(2)
_cell_measurement_theta_max 27.3820
_cell_measurement_theta_min 3.4370
_cell_volume 1613.31(9)
_computing_cell_refinement 'CrysAlisPro 1.171.39.46 (Rigaku OD, 2018)'
_computing_data_collection 'CrysAlisPro 1.171.39.46 (Rigaku OD, 2018)'
_computing_data_reduction 'CrysAlisPro 1.171.39.46 (Rigaku OD, 2018)'
_computing_structure_refinement 'SHELXL-2017/1 (Sheldrick, 2017)'
_diffrn_ambient_temperature 100(2)
_diffrn_detector_area_resol_mean 10.2496
_diffrn_measured_fraction_theta_full 0.998
_diffrn_measured_fraction_theta_max 0.967
_diffrn_measurement_device_type 'Xcalibur, Atlas, Gemini'
_diffrn_measurement_method '\w scans'
_diffrn_radiation_type MoK\a
_diffrn_radiation_wavelength 0.71073
_diffrn_reflns_av_R_equivalents 0.0430
_diffrn_reflns_av_unetI/netI 0.0925
_diffrn_reflns_Laue_measured_fraction_full 0.998
_diffrn_reflns_Laue_measured_fraction_max 0.967
_diffrn_reflns_limit_h_max 12
_diffrn_reflns_limit_h_min -9
_diffrn_reflns_limit_k_max 14
_diffrn_reflns_limit_k_min -13
_diffrn_reflns_limit_l_max 19
_diffrn_reflns_limit_l_min -21
_diffrn_reflns_number 13449
_diffrn_reflns_point_group_measured_fraction_full 0.998
_diffrn_reflns_point_group_measured_fraction_max 0.967
_diffrn_reflns_theta_full 25.242
_diffrn_reflns_theta_max 27.499
_diffrn_reflns_theta_min 2.913
_diffrn_source 'fine-focus sealed X-ray tube'
_exptl_absorpt_coefficient_mu 0.074
_exptl_absorpt_correction_T_max 1.00000
_exptl_absorpt_correction_T_min 0.94534
_exptl_absorpt_correction_type multi-scan
_exptl_absorpt_process_details
; 
CrysAlisPro 1.171.39.46 (Rigaku Oxford Diffraction, 2018) 
Empirical absorption correction using spherical harmonics, 
 implemented in SCALE3 ABSPACK scaling algorithm. 
;
_exptl_crystal_density_diffrn 1.263
_exptl_crystal_description plate
_exptl_crystal_F_000 644
_exptl_crystal_size_max 0.20
_exptl_crystal_size_mid 0.15
_exptl_crystal_size_min 0.10
_refine_diff_density_max 0.275
_refine_diff_density_min -0.244
_refine_diff_density_rms 0.052
_refine_ls_extinction_method none
_refine_ls_goodness_of_fit_ref 0.924
_refine_ls_hydrogen_treatment constr
_refine_ls_matrix_type full
_refine_ls_number_parameters 433
_refine_ls_number_reflns 7149
_refine_ls_number_restraints 0
_refine_ls_restrained_S_all 0.924
_refine_ls_R_factor_all 0.1208
_refine_ls_R_factor_gt 0.0603
_refine_ls_shift/su_max 0.001
_refine_ls_shift/su_mean 0.000
_refine_ls_structure_factor_coef Fsqd
_refine_ls_weighting_details 'w=1/[\s^2^(Fo^2^)+(0.0680P)^2^+0.8177P] where P=(Fo^2^+2Fc^2^)/3'
_refine_ls_weighting_scheme calc
_refine_ls_wR_factor_gt 0.1235
_refine_ls_wR_factor_ref 0.1658
_reflns_Friedel_coverage 0.000
_reflns_number_gt 4255
_reflns_number_total 7149
_reflns_threshold_expression 'I > 2\s(I)'
_cod_data_source_file d2nj01226j4.cif
_cod_data_source_block ic19946_sq
_cod_depositor_comments 'Adding full bibliography for 7061470--7061472.cif.'
_cod_database_code 7061470
_shelx_shelxl_version_number 2017/1
_shelx_space_group_comment
; 
The symmetry employed for this shelxl refinement is uniquely defined 
by the following loop, which should always be used as a source of 
symmetry information in preference to the above space-group names. 
They are only intended as comments. 
;

loop_
_space_group_symop_operation_xyz
'x, y, z'
'-x, -y, -z'

loop_
_atom_site_label
_atom_site_type_symbol
_atom_site_fract_x
_atom_site_fract_y
_atom_site_fract_z
_atom_site_U_iso_or_equiv
_atom_site_adp_type
_atom_site_occupancy
_atom_site_site_symmetry_order
_atom_site_calc_flag
_atom_site_refinement_flags_posn
_atom_site_refinement_flags_adp
_atom_site_refinement_flags_occupancy
_atom_site_disorder_assembly
_atom_site_disorder_group
N1 N 0.6464(2) 0.4641(2) 0.45852(11) 0.0241(5) Uani 1 1 d . . . . .
N2 N 0.2490(2) -0.0073(2) 0.10091(13) 0.0353(5) Uani 1 1 d . . . . .
N3 N 0.4796(2) 0.1785(2) 0.11319(12) 0.0301(5) Uani 1 1 d . . . . .
C1 C 0.7067(2) 0.6082(2) 0.47099(14) 0.0245(5) Uani 1 1 d . . . . .
C2 C 0.7925(3) 0.7032(3) 0.53833(14) 0.0265(6) Uani 1 1 d . . . . .
H2A H 0.818696 0.673764 0.583851 0.032 Uiso 1 1 calc R U . . .
C3 C 0.8378(3) 0.8420(3) 0.53625(15) 0.0296(6) Uani 1 1 d . . . . .
H3A H 0.893809 0.909081 0.581889 0.035 Uiso 1 1 calc R U . . .
C4 C 0.8035(3) 0.8861(3) 0.46871(16) 0.0310(6) Uani 1 1 d . . . . .
H4A H 0.839170 0.982616 0.468598 0.037 Uiso 1 1 calc R U . . .
C5 C 0.7183(3) 0.7912(3) 0.40197(15) 0.0280(6) Uani 1 1 d . . . . .
H5A H 0.695457 0.821806 0.356132 0.034 Uiso 1 1 calc R U . . .
C6 C 0.6662(3) 0.6494(2) 0.40294(14) 0.0239(5) Uani 1 1 d . . . . .
C7 C 0.5678(2) 0.5233(2) 0.34859(14) 0.0230(5) Uani 1 1 d . . . . .
C8 C 0.4776(3) 0.4974(3) 0.27746(14) 0.0262(5) Uani 1 1 d . . . . .
H8A H 0.482509 0.572230 0.253012 0.031 Uiso 1 1 calc R U . . .
C9 C 0.3804(3) 0.3610(3) 0.24250(14) 0.0254(5) Uani 1 1 d . . . . .
C10 C 0.3768(3) 0.2517(3) 0.27961(14) 0.0267(5) Uani 1 1 d . . . . .
H10A H 0.310195 0.158833 0.255381 0.032 Uiso 1 1 calc R U . . .
C11 C 0.4660(3) 0.2741(3) 0.34972(14) 0.0262(5) Uani 1 1 d . . . . .
H11A H 0.463427 0.198959 0.373151 0.031 Uiso 1 1 calc R U . . .
C12 C 0.5596(3) 0.4113(2) 0.38450(13) 0.0236(5) Uani 1 1 d . . . . .
C13 C 0.6704(3) 0.3916(2) 0.51557(14) 0.0248(5) Uani 1 1 d . . . . .
H13A H 0.639604 0.406462 0.566260 0.030 Uiso 1 1 calc R U . . .
C14 C 0.7329(2) 0.3035(2) 0.50400(14) 0.0221(5) Uani 1 1 d . . . . .
C15 C 0.7502(3) 0.2358(2) 0.57071(14) 0.0232(5) Uani 1 1 d . . . . .
C16 C 0.6381(3) 0.1927(3) 0.62157(15) 0.0321(6) Uani 1 1 d . . . . .
H16A H 0.544178 0.196751 0.609998 0.039 Uiso 1 1 calc R U . . .
C17 C 0.6615(3) 0.1438(3) 0.68907(16) 0.0356(6) Uani 1 1 d . . . . .
H17A H 0.583550 0.114699 0.723064 0.043 Uiso 1 1 calc R U . . .
C18 C 0.7971(3) 0.1373(2) 0.70691(15) 0.0290(6) Uani 1 1 d . . . . .
H18A H 0.814253 0.106445 0.753817 0.035 Uiso 1 1 calc R U . . .
C19 C 0.9079(3) 0.1763(2) 0.65577(14) 0.0268(6) Uani 1 1 d . . . . .
H19A H 1.000892 0.170439 0.667203 0.032 Uiso 1 1 calc R U . . .
C20 C 0.8846(3) 0.2238(2) 0.58808(14) 0.0241(5) Uani 1 1 d . . . . .
H20A H 0.961025 0.248527 0.553023 0.029 Uiso 1 1 calc R U . . .
C21 C 0.7961(3) 0.2800(2) 0.42926(13) 0.0226(5) Uani 1 1 d . . . . .
C22 C 0.7517(3) 0.1467(3) 0.38773(14) 0.0275(6) Uani 1 1 d . . . . .
H22A H 0.676962 0.069116 0.406127 0.033 Uiso 1 1 calc R U . . .
C23 C 0.8158(3) 0.1258(3) 0.31961(15) 0.0323(6) Uani 1 1 d . . . . .
H23A H 0.783181 0.034414 0.291205 0.039 Uiso 1 1 calc R U . . .
C24 C 0.9266(3) 0.2374(3) 0.29294(15) 0.0327(6) Uani 1 1 d . . . . .
H24A H 0.971789 0.222630 0.246960 0.039 Uiso 1 1 calc R U . . .
C25 C 0.9717(3) 0.3709(3) 0.33350(14) 0.0290(6) Uani 1 1 d . . . . .
H25A H 1.047565 0.447880 0.315149 0.035 Uiso 1 1 calc R U . . .
C26 C 0.9064(3) 0.3925(3) 0.40071(14) 0.0260(5) Uani 1 1 d . . . . .
H26A H 0.936615 0.484443 0.427721 0.031 Uiso 1 1 calc R U . . .
C27 C 0.2751(3) 0.3310(3) 0.16899(14) 0.0279(6) Uani 1 1 d . . . . .
C28 C 0.1988(3) 0.4128(3) 0.16176(15) 0.0304(6) Uani 1 1 d . . . . .
H28A H 0.223232 0.492346 0.200963 0.037 Uiso 1 1 calc R U . . .
C29 C 0.0882(3) 0.3805(3) 0.09872(16) 0.0370(7) Uani 1 1 d . . . . .
H29A H 0.037570 0.437533 0.095243 0.044 Uiso 1 1 calc R U . . .
C30 C 0.0513(3) 0.2650(3) 0.04068(16) 0.0400(7) Uani 1 1 d . . . . .
H30A H -0.026804 0.240649 -0.001691 0.048 Uiso 1 1 calc R U . . .
C31 C 0.1296(3) 0.1858(3) 0.04529(15) 0.0346(6) Uani 1 1 d . . . . .
H31A H 0.106047 0.107866 0.005056 0.042 Uiso 1 1 calc R U . . .
C32 C 0.2428(3) 0.2183(3) 0.10811(14) 0.0301(6) Uani 1 1 d . . . . .
C33 C 0.3213(3) 0.1285(3) 0.10721(14) 0.0309(6) Uani 1 1 d . . . . .
C34 C 0.3636(3) -0.0506(3) 0.10399(15) 0.0368(6) Uani 1 1 d . . . . .
C35 C 0.3515(4) -0.1838(3) 0.10248(17) 0.0468(8) Uani 1 1 d . . . . .
H35A H 0.254419 -0.262291 0.097299 0.056 Uiso 1 1 calc R U . . .
C36 C 0.4855(4) -0.1975(3) 0.10876(17) 0.0519(9) Uani 1 1 d . . . . .
H36A H 0.480129 -0.286791 0.109708 0.062 Uiso 1 1 calc R U . . .
C37 C 0.6281(4) -0.0841(3) 0.11373(17) 0.0497(8) Uani 1 1 d . . . . .
H37A H 0.717593 -0.098305 0.116258 0.060 Uiso 1 1 calc R U . . .
C38 C 0.6433(3) 0.0496(3) 0.11510(16) 0.0422(7) Uani 1 1 d . . . . .
H38A H 0.740652 0.127136 0.118145 0.051 Uiso 1 1 calc R U . . .
C39 C 0.5082(3) 0.0634(3) 0.11177(14) 0.0332(6) Uani 1 1 d . . . . .
C40 C 0.5930(3) 0.3201(3) 0.12405(15) 0.0299(6) Uani 1 1 d . . . . .
C41 C 0.7084(3) 0.3717(3) 0.18649(15) 0.0312(6) Uani 1 1 d . . . . .
H41A H 0.713435 0.312995 0.221572 0.037 Uiso 1 1 calc R U . . .
C42 C 0.8167(3) 0.5091(3) 0.19761(16) 0.0350(6) Uani 1 1 d . . . . .
H42A H 0.896317 0.544620 0.240367 0.042 Uiso 1 1 calc R U . . .
C43 C 0.8098(3) 0.5953(3) 0.14695(17) 0.0396(7) Uani 1 1 d . . . . .
H43A H 0.884233 0.689680 0.154820 0.048 Uiso 1 1 calc R U . . .
C44 C 0.6937(3) 0.5429(3) 0.08476(17) 0.0401(7) Uani 1 1 d . . . . .
H44A H 0.688821 0.601949 0.049918 0.048 Uiso 1 1 calc R U . . .
C45 C 0.5854(3) 0.4065(3) 0.07272(15) 0.0352(6) Uani 1 1 d . . . . .
H45A H 0.506017 0.371367 0.029842 0.042 Uiso 1 1 calc R U . . .

loop_
_atom_site_aniso_label
_atom_site_aniso_U_11
_atom_site_aniso_U_22
_atom_site_aniso_U_33
_atom_site_aniso_U_23
_atom_site_aniso_U_13
_atom_site_aniso_U_12
N1 0.0259(10) 0.0250(12) 0.0237(11) 0.0056(9) 0.0014(8) 0.0131(9)
N2 0.0426(13) 0.0295(14) 0.0266(12) 0.0038(10) 0.0005(10) 0.0100(11)
N3 0.0326(11) 0.0324(13) 0.0230(12) 0.0022(9) 0.0014(9) 0.0133(10)
C1 0.0202(11) 0.0275(14) 0.0296(14) 0.0068(11) 0.0055(10) 0.0135(10)
C2 0.0238(12) 0.0305(15) 0.0272(14) 0.0028(11) 0.0007(10) 0.0148(11)
C3 0.0240(12) 0.0268(15) 0.0360(15) -0.0020(11) -0.0006(11) 0.0122(11)
C4 0.0255(13) 0.0258(14) 0.0438(17) 0.0055(12) 0.0027(11) 0.0135(11)
C5 0.0231(12) 0.0306(15) 0.0350(15) 0.0109(12) 0.0042(10) 0.0146(11)
C6 0.0213(11) 0.0269(14) 0.0284(14) 0.0069(11) 0.0061(10) 0.0144(10)
C7 0.0219(12) 0.0273(14) 0.0234(13) 0.0053(10) 0.0046(9) 0.0137(10)
C8 0.0281(12) 0.0297(15) 0.0253(14) 0.0091(11) 0.0065(10) 0.0156(11)
C9 0.0255(12) 0.0304(15) 0.0230(13) 0.0057(11) 0.0061(10) 0.0144(11)
C10 0.0281(12) 0.0249(14) 0.0260(14) 0.0044(11) 0.0053(10) 0.0104(11)
C11 0.0288(13) 0.0276(14) 0.0258(14) 0.0069(11) 0.0058(10) 0.0150(11)
C12 0.0251(12) 0.0303(14) 0.0205(13) 0.0047(10) 0.0036(9) 0.0168(11)
C13 0.0237(12) 0.0307(14) 0.0218(13) 0.0080(10) 0.0043(9) 0.0126(11)
C14 0.0189(11) 0.0220(13) 0.0242(13) 0.0052(10) 0.0019(9) 0.0076(10)
C15 0.0266(12) 0.0202(13) 0.0214(13) 0.0017(10) 0.0015(10) 0.0097(10)
C16 0.0268(13) 0.0383(16) 0.0359(16) 0.0134(12) 0.0050(11) 0.0168(12)
C17 0.0320(14) 0.0431(17) 0.0320(15) 0.0152(13) 0.0087(11) 0.0140(13)
C18 0.0333(14) 0.0249(14) 0.0264(14) 0.0081(11) -0.0021(11) 0.0101(11)
C19 0.0281(13) 0.0248(14) 0.0282(14) 0.0042(11) -0.0015(10) 0.0130(11)
C20 0.0242(12) 0.0229(13) 0.0265(14) 0.0049(10) 0.0058(10) 0.0112(10)
C21 0.0235(12) 0.0272(14) 0.0214(13) 0.0077(10) 0.0022(9) 0.0142(10)
C22 0.0310(13) 0.0260(14) 0.0281(14) 0.0079(11) 0.0035(10) 0.0143(11)
C23 0.0409(15) 0.0310(15) 0.0286(15) 0.0021(12) 0.0026(11) 0.0203(13)
C24 0.0368(14) 0.0450(17) 0.0238(14) 0.0066(12) 0.0051(11) 0.0247(13)
C25 0.0281(13) 0.0356(16) 0.0254(14) 0.0114(12) 0.0045(10) 0.0142(11)
C26 0.0253(12) 0.0282(14) 0.0266(14) 0.0055(11) 0.0013(10) 0.0139(11)
C27 0.0227(12) 0.0331(15) 0.0235(14) 0.0097(11) 0.0037(10) 0.0069(11)
C28 0.0284(13) 0.0367(16) 0.0282(14) 0.0103(12) 0.0061(10) 0.0147(12)
C29 0.0285(14) 0.0501(19) 0.0357(16) 0.0184(14) 0.0068(12) 0.0171(13)
C30 0.0259(13) 0.056(2) 0.0339(16) 0.0181(14) -0.0020(11) 0.0120(13)
C31 0.0287(13) 0.0355(16) 0.0270(15) 0.0068(12) -0.0016(11) 0.0028(12)
C32 0.0293(13) 0.0305(15) 0.0250(14) 0.0084(11) 0.0029(10) 0.0073(11)
C33 0.0358(14) 0.0310(16) 0.0179(13) 0.0024(11) -0.0003(10) 0.0083(12)
C34 0.0506(17) 0.0350(17) 0.0209(14) 0.0004(12) 0.0014(12) 0.0170(14)
C35 0.066(2) 0.0376(18) 0.0345(17) 0.0001(14) 0.0034(14) 0.0234(16)
C36 0.089(3) 0.043(2) 0.0333(18) 0.0042(14) 0.0092(16) 0.039(2)
C37 0.074(2) 0.054(2) 0.0343(17) 0.0008(15) 0.0103(15) 0.0418(19)
C38 0.0548(18) 0.0498(19) 0.0278(16) 0.0006(13) 0.0061(13) 0.0301(15)
C39 0.0460(16) 0.0373(16) 0.0185(14) 0.0006(11) 0.0036(11) 0.0218(13)
C40 0.0300(13) 0.0330(15) 0.0261(14) 0.0021(12) 0.0045(10) 0.0141(12)
C41 0.0323(14) 0.0377(16) 0.0273(14) 0.0051(12) 0.0032(11) 0.0192(12)
C42 0.0281(13) 0.0381(17) 0.0364(16) 0.0035(13) -0.0004(11) 0.0138(12)
C43 0.0299(14) 0.0353(17) 0.0506(19) 0.0093(14) 0.0035(13) 0.0114(12)
C44 0.0383(15) 0.0430(18) 0.0446(18) 0.0214(14) 0.0073(13) 0.0189(14)
C45 0.0331(14) 0.0439(18) 0.0260(15) 0.0079(12) 0.0024(11) 0.0143(13)

loop_
_atom_type_symbol
_atom_type_description
_atom_type_scat_dispersion_real
_atom_type_scat_dispersion_imag
_atom_type_scat_source
C C 0.0033 0.0016 'International Tables Vol C Tables 4.2.6.8 and 6.1.1.4'
H H 0.0000 0.0000 'International Tables Vol C Tables 4.2.6.8 and 6.1.1.4'
N N 0.0061 0.0033 'International Tables Vol C Tables 4.2.6.8 and 6.1.1.4'

loop_
_geom_angle_atom_site_label_1
_geom_angle_atom_site_label_2
_geom_angle_atom_site_label_3
_geom_angle
_geom_angle_site_symmetry_1
_geom_angle_site_symmetry_3
_geom_angle_publ_flag
C1 N1 C12 108.37(19) . . ?
C1 N1 C13 122.65(19) . . ?
C12 N1 C13 128.9(2) . . ?
C33 N2 C34 105.3(2) . . ?
C33 N3 C39 106.3(2) . . ?
C33 N3 C40 127.8(2) . . ?
C39 N3 C40 125.9(2) . . ?
C2 C1 N1 128.4(2) . . ?
C2 C1 C6 122.4(2) . . ?
N1 C1 C6 109.3(2) . . ?
C3 C2 C1 117.2(2) . . ?
C2 C3 C4 121.6(2) . . ?
C5 C4 C3 120.8(2) . . ?
C4 C5 C6 119.0(2) . . ?
C5 C6 C1 118.8(2) . . ?
C5 C6 C7 134.6(2) . . ?
C1 C6 C7 106.5(2) . . ?
C8 C7 C12 119.8(2) . . ?
C8 C7 C6 133.0(2) . . ?
C12 C7 C6 106.9(2) . . ?
C9 C8 C7 119.5(2) . . ?
C8 C9 C10 119.1(2) . . ?
C8 C9 C27 120.4(2) . . ?
C10 C9 C27 120.4(2) . . ?
C11 C10 C9 122.7(2) . . ?
C10 C11 C12 117.2(2) . . ?
C11 C12 N1 129.3(2) . . ?
C11 C12 C7 121.7(2) . . ?
N1 C12 C7 108.8(2) . . ?
C14 C13 N1 125.2(2) . . ?
C13 C14 C21 122.3(2) . . ?
C13 C14 C15 118.3(2) . . ?
C21 C14 C15 119.21(19) . . ?
C16 C15 C20 117.9(2) . . ?
C16 C15 C14 120.9(2) . . ?
C20 C15 C14 121.0(2) . . ?
C15 C16 C17 121.0(2) . . ?
C18 C17 C16 120.3(2) . . ?
C17 C18 C19 119.3(2) . . ?
C20 C19 C18 120.6(2) . . ?
C19 C20 C15 120.8(2) . . ?
C22 C21 C26 118.5(2) . . ?
C22 C21 C14 121.2(2) . . ?
C26 C21 C14 120.3(2) . . ?
C21 C22 C23 120.6(2) . . ?
C24 C23 C22 120.3(2) . . ?
C23 C24 C25 119.7(2) . . ?
C26 C25 C24 120.2(2) . . ?
C25 C26 C21 120.6(2) . . ?
C28 C27 C32 118.1(2) . . ?
C28 C27 C9 119.4(2) . . ?
C32 C27 C9 122.4(2) . . ?
C29 C28 C27 121.6(2) . . ?
C30 C29 C28 120.1(3) . . ?
C31 C30 C29 119.2(2) . . ?
C30 C31 C32 121.3(3) . . ?
C31 C32 C27 119.7(2) . . ?
C31 C32 C33 117.2(2) . . ?
C27 C32 C33 123.1(2) . . ?
N2 C33 N3 112.8(2) . . ?
N2 C33 C32 123.6(2) . . ?
N3 C33 C32 123.6(2) . . ?
N2 C34 C35 129.6(3) . . ?
N2 C34 C39 110.4(2) . . ?
C35 C34 C39 120.0(3) . . ?
C36 C35 C34 117.7(3) . . ?
C35 C36 C37 121.7(3) . . ?
C36 C37 C38 121.7(3) . . ?
C39 C38 C37 116.2(3) . . ?
C38 C39 N3 132.2(3) . . ?
C38 C39 C34 122.5(3) . . ?
N3 C39 C34 105.3(2) . . ?
C41 C40 C45 120.1(2) . . ?
C41 C40 N3 119.7(2) . . ?
C45 C40 N3 120.1(2) . . ?
C40 C41 C42 119.7(3) . . ?
C43 C42 C41 120.5(2) . . ?
C44 C43 C42 119.5(3) . . ?
C45 C44 C43 120.8(3) . . ?
C44 C45 C40 119.4(2) . . ?

loop_
_geom_bond_atom_site_label_1
_geom_bond_atom_site_label_2
_geom_bond_distance
_geom_bond_site_symmetry_2
_geom_bond_publ_flag
N1 C1 1.391(3) . ?
N1 C12 1.394(3) . ?
N1 C13 1.410(3) . ?
N2 C33 1.315(3) . ?
N2 C34 1.390(3) . ?
N3 C33 1.390(3) . ?
N3 C39 1.391(3) . ?
N3 C40 1.430(3) . ?
C1 C2 1.392(3) . ?
C1 C6 1.408(3) . ?
C2 C3 1.380(3) . ?
C3 C4 1.396(4) . ?
C4 C5 1.383(3) . ?
C5 C6 1.398(3) . ?
C6 C7 1.447(3) . ?
C7 C8 1.393(3) . ?
C7 C12 1.412(3) . ?
C8 C9 1.391(3) . ?
C9 C10 1.411(3) . ?
C9 C27 1.496(3) . ?
C10 C11 1.382(3) . ?
C11 C12 1.390(3) . ?
C13 C14 1.338(3) . ?
C14 C21 1.488(3) . ?
C14 C15 1.486(3) . ?
C15 C16 1.391(3) . ?
C15 C20 1.396(3) . ?
C16 C17 1.390(4) . ?
C17 C18 1.378(3) . ?
C18 C19 1.383(3) . ?
C19 C20 1.384(3) . ?
C21 C22 1.391(3) . ?
C21 C26 1.401(3) . ?
C22 C23 1.389(3) . ?
C23 C24 1.382(4) . ?
C24 C25 1.386(4) . ?
C25 C26 1.385(3) . ?
C27 C28 1.398(3) . ?
C27 C32 1.405(3) . ?
C28 C29 1.387(3) . ?
C29 C30 1.388(4) . ?
C30 C31 1.382(4) . ?
C31 C32 1.400(3) . ?
C32 C33 1.477(4) . ?
C34 C35 1.395(4) . ?
C34 C39 1.401(4) . ?
C35 C36 1.379(4) . ?
C36 C37 1.391(5) . ?
C37 C38 1.390(4) . ?
C38 C39 1.389(4) . ?
C40 C41 1.383(3) . ?
C40 C45 1.396(4) . ?
C41 C42 1.383(4) . ?
C42 C43 1.383(4) . ?
C43 C44 1.383(4) . ?
C44 C45 1.375(4) . ?
